data_7703685
loop_
_publ_author_name
'Hood, Thomas M.'
'Gyton, Matthew R.'
'Chaplin, Adrian B.'

_publ_section_title
;
 Synthesis and rhodium complexes of macrocyclic PNP and PONOP pincer
 ligands.
;
_journal_issue 7
_journal_name_full 'Dalton transactions (Cambridge, England : 2003)'
_journal_page_first 2077
_journal_page_last 2086
_journal_paper_doi 10.1039/c9dt04474d
_journal_volume 49
_journal_year 2020
_chemical_formula_moiety 'C39 H57 N O2 P2 Rh, C32 H12 B F24'
_chemical_formula_sum 'C71 H69 B F24 N O2 P2 Rh'
_chemical_formula_weight 1599.93
_chemical_melting_point ?
_space_group_crystal_system monoclinic
_space_group_IT_number 14
_space_group_name_Hall '-P 2yn'
_space_group_name_H-M_alt 'P 1 21/n 1'
_atom_sites_solution_hydrogens geom
_atom_sites_solution_primary dual
_atom_sites_solution_secondary difmap
_audit_creation_date 2019-05-10
_audit_creation_method
;
Olex2 1.2
(compiled 2018.05.29 svn.r3510 for OlexSys, GUI svn.r5506)
;
_audit_update_record
;
2019-11-20 deposited with the CCDC.	2019-12-11 downloaded from the CCDC.
;
_cell_angle_alpha 90
_cell_angle_beta 94.8285(7)
_cell_angle_gamma 90
_cell_formula_units_Z 4
_cell_length_a 13.44737(10)
_cell_length_b 13.57276(10)
_cell_length_c 38.9533(3)
_cell_measurement_reflns_used 34344
_cell_measurement_temperature 150(2)
_cell_measurement_theta_max 73.3680
_cell_measurement_theta_min 3.3600
_cell_volume 7084.44(9)
_computing_cell_refinement 'CrysAlisPro 1.171.39.46 (Rigaku OD, 2018)'
_computing_data_collection 'CrysAlisPro 1.171.39.46 (Rigaku OD, 2018)'
_computing_data_reduction 'CrysAlisPro 1.171.39.46 (Rigaku OD, 2018)'
_computing_molecular_graphics 'Olex2 (Dolomanov et al., 2009)'
_computing_publication_material 'Olex2 (Dolomanov et al., 2009)'
_computing_structure_refinement 'ShelXL (Sheldrick, 2015)'
_computing_structure_solution 'ShelXT (Sheldrick, 2015)'
_diffrn_ambient_temperature 150(2)
_diffrn_detector 'CCD plate'
_diffrn_detector_area_resol_mean 5.3046
_diffrn_detector_type AtlasS2
_diffrn_measured_fraction_theta_full 0.998
_diffrn_measured_fraction_theta_max 0.998
_diffrn_measurement_details
;
List of Runs (angles in degrees, time in seconds):

  # Type    Start    End  Width  t~exp~   \w     \q     \k     \f   Frames
#--------------------------------------------------------------------------
  1  \w    -92.00  -2.00   1.00    3.05    --  -41.82 125.00 -90.00   90
  2  \w   -116.00 -17.00   1.00    3.05    --  -41.82 -37.00 120.00   99
  3  \w   -118.00  -9.00   1.00    3.05    --  -41.82 -77.00-120.00  109
  4  \w     81.00 178.00   1.00   12.22    --  107.00  45.00-120.00   97
  5  \w     34.00 118.00   1.00   12.22    --  107.00-125.00 -60.00   84
  6  \w     94.00 178.00   1.00   12.22    --  107.00 125.00 150.00   84
  7  \w     94.00 178.00   1.00   12.22    --  107.00 125.00  90.00   84
  8  \w     81.00 178.00   1.00   12.22    --  107.00  45.00-150.00   97
  9  \w     34.00 118.00   1.00   12.22    --  107.00-125.00 120.00   84
 10  \w     35.00 136.00   1.00   12.22    --  107.00 -61.00 120.00  101
 11  \w     24.00 110.00   1.00   12.22    --  107.00 -94.00 -60.00   86
 12  \w     31.00 135.00   1.00   12.22    --  107.00 -30.00 -30.00  104
 13  \w     94.00 178.00   1.00   12.22    --  107.00 125.00-120.00   84
 14  \w     24.00 110.00   1.00   12.22    --  107.00 -94.00 150.00   86
 15  \w     24.00 110.00   1.00   12.22    --  107.00 -94.00  60.00   86
 16  \w   -118.00  -9.00   1.00    3.05    --  -41.82 -77.00  90.00  109
 17  \w    -70.00  31.00   1.00    3.05    --  -41.82  57.00-180.00  101
 18  \w   -116.00 -17.00   1.00    3.05    --  -41.82 -37.00 -30.00   99
;
_diffrn_measurement_device 'four-circle diffractometer'
_diffrn_measurement_device_type 'Rigaku Oxford Diffraction: SuperNova, Dual, Cu at zero, AtlasS2'
_diffrn_measurement_method '\w scans'
_diffrn_orient_matrix_type 'CrysAlisPro convention (1999,Acta A55,543-557)'
_diffrn_orient_matrix_UB_11 -0.0283707000
_diffrn_orient_matrix_UB_12 -0.0831220000
_diffrn_orient_matrix_UB_13 -0.0259198000
_diffrn_orient_matrix_UB_21 0.1114082000
_diffrn_orient_matrix_UB_22 -0.0212289000
_diffrn_orient_matrix_UB_23 -0.0031258000
_diffrn_orient_matrix_UB_31 -0.0001114000
_diffrn_orient_matrix_UB_32 -0.0743213000
_diffrn_orient_matrix_UB_33 0.0298962000
_diffrn_radiation_monochromator mirror
_diffrn_radiation_probe x-ray
_diffrn_radiation_type CuK\a
_diffrn_radiation_wavelength 1.54184
_diffrn_reflns_av_R_equivalents 0.0267
_diffrn_reflns_av_unetI/netI 0.0198
_diffrn_reflns_Laue_measured_fraction_full 0.998
_diffrn_reflns_Laue_measured_fraction_max 0.998
_diffrn_reflns_limit_h_max 16
_diffrn_reflns_limit_h_min -16
_diffrn_reflns_limit_k_max 11
_diffrn_reflns_limit_k_min -16
_diffrn_reflns_limit_l_max 47
_diffrn_reflns_limit_l_min -47
_diffrn_reflns_number 70096
_diffrn_reflns_point_group_measured_fraction_full 0.998
_diffrn_reflns_point_group_measured_fraction_max 0.998
_diffrn_reflns_theta_full 70.072
_diffrn_reflns_theta_max 70.072
_diffrn_reflns_theta_min 6.344
_diffrn_source 'micro-focus sealed X-ray tube'
_diffrn_source_type 'SuperNova (Cu) X-ray Source'
_exptl_absorpt_coefficient_mu 3.346
_exptl_absorpt_correction_T_max 1.000
_exptl_absorpt_correction_T_min 0.484
_exptl_absorpt_correction_type gaussian
_exptl_absorpt_process_details
;
CrysAlisPro 1.171.39.46 (Rigaku Oxford Diffraction, 2018)
Numerical absorption correction based on gaussian integration over
			a multifaceted crystal model
Empirical absorption correction using spherical harmonics,
 implemented in SCALE3 ABSPACK scaling algorithm.
;
_exptl_crystal_colour yellow
_exptl_crystal_colour_primary yellow
_exptl_crystal_density_diffrn 1.500
_exptl_crystal_density_meas ?
_exptl_crystal_description block
_exptl_crystal_F_000 3256
_exptl_crystal_recrystallization_method 'Crystals grown from hexane at 278 K'
_exptl_crystal_size_max 0.279
_exptl_crystal_size_mid 0.192
_exptl_crystal_size_min 0.108
_refine_diff_density_max 2.984
_refine_diff_density_min -1.613
_refine_diff_density_rms 0.113
_refine_ls_extinction_method none
_refine_ls_goodness_of_fit_ref 1.110
_refine_ls_hydrogen_treatment constr
_refine_ls_matrix_type full
_refine_ls_number_parameters 1065
_refine_ls_number_reflns 13451
_refine_ls_number_restraints 639
_refine_ls_restrained_S_all 1.153
_refine_ls_R_factor_all 0.0792
_refine_ls_R_factor_gt 0.0768
_refine_ls_shift/su_max 0.001
_refine_ls_shift/su_mean 0.000
_refine_ls_structure_factor_coef Fsqd
_refine_ls_weighting_details 'w=1/[\s^2^(Fo^2^)+(0.0823P)^2^+30.5722P] where P=(Fo^2^+2Fc^2^)/3'
_refine_ls_weighting_scheme calc
_refine_ls_wR_factor_gt 0.1977
_refine_ls_wR_factor_ref 0.1994
_reflns_Friedel_coverage 0.000
_reflns_number_gt 12849
_reflns_number_total 13451
_reflns_threshold_expression 'I > 2\s(I)'
_cod_data_source_file c9dt04474d3.cif
_cod_data_source_block 0414abc18s
_cod_depositor_comments
;
The following automatic conversions were performed:

data item '_chemical_melting_point' value 'not measured' was changed
to '?' -- the value is undefined or not given.

data item '_exptl_crystal_density_meas' value 'not measured' was
changed to '?' -- the value is perceived as not measured.

Automatic conversion script
Id: cif_fix_values 7556 2019-12-06 15:28:31Z antanas 
;
_cod_database_code 7703685
_shelx_shelxl_version_number 2014/7
_shelx_space_group_comment
;
The symmetry employed for this shelxl refinement is uniquely defined
by the following loop, which should always be used as a source of
symmetry information in preference to the above space-group names.
They are only intended as comments.
;
_olex2_refinement_description
;
1. Fixed Uiso
 At 1.2 times of:
  All C(H) groups, All C(H,H) groups
 At 1.5 times of:
  All C(H,H,H) groups
2. Restrained distances
 C207-F1 \\sim C207-F2 \\sim C207-F3 \\sim C207-F1A \\sim C207-F2A \\sim
C207-F3A
 with sigma of 0.01
 F1-F2 \\sim F2-F3 \\sim F3-F1 \\sim F1A-F2A \\sim F2A-F3A \\sim F3A-F1A
 with sigma of 0.01
 C203-F1 \\sim C203-F2 \\sim C203-F3 \\sim C203-F1A \\sim C203-F2A \\sim
C203-F3A
 with sigma of 0.01
 C215-F7 \\sim C215-F8 \\sim C215-F9 \\sim C215-F7A \\sim C215-F8A \\sim
C215-F9A
 with sigma of 0.01
 F7-F8 \\sim F8-F9 \\sim F9-F7 \\sim F7A-F8A \\sim F8A-F9A \\sim F9A-F7A
 with sigma of 0.01
 C211-F7 \\sim C211-F8 \\sim C211-F9 \\sim C211-F7A \\sim C211-F8A \\sim
C211-F9A
 with sigma of 0.01
 C216-F10 \\sim C216-F11 \\sim C216-F12 \\sim C216-F10A \\sim C216-F11A \\sim
C216-F12A
 with sigma of 0.01
 F10-F11 \\sim F11-F12 \\sim F12-F10 \\sim F10A-F11A \\sim F11A-F12A \\sim
F12A-F10A
 with sigma of 0.01
 C213-F10 \\sim C213-F11 \\sim C213-F12 \\sim C213-F10A \\sim C213-F11A \\sim
C213-F12A
 with sigma of 0.01
 C223-F13 \\sim C223-F14 \\sim C223-F15 \\sim C223-F13A \\sim C223-F14A \\sim
C223-F15A
 with sigma of 0.01
 F13-F14 \\sim F14-F15 \\sim F15-F13 \\sim F13A-F14A \\sim F14A-F15A \\sim
F15A-F13A
 with sigma of 0.01
 C219-F13 \\sim C219-F14 \\sim C219-F15 \\sim C219-F13A \\sim C219-F14A \\sim
C219-F15A
 with sigma of 0.01
 C232-F22 \\sim C232-F23 \\sim C232-F24 \\sim C232-F22A \\sim C232-F23A \\sim
C232-F24A
 with sigma of 0.01
 F22-F23 \\sim F23-F24 \\sim F24-F22 \\sim F22A-F23A \\sim F23A-F24A \\sim
F24A-F22A
 with sigma of 0.01
 C229-F22 \\sim C229-F23 \\sim C229-F24 \\sim C229-F22A \\sim C229-F23A \\sim
C229-F24A
 with sigma of 0.01
3. Uiso/Uaniso restraints and constraints
F1 \\sim F1A \\sim F2 \\sim F2A \\sim F3 \\sim F3A \\sim F4 \\sim F5 \\sim F6
\\sim F7 \\sim F7A \\sim F8 \\sim F8A \\sim F9 \\sim F9A \\sim F10 \\sim F10A
\\sim F11 \\sim F11A \\sim F12 \\sim F12A \\sim F13 \\sim F13A \\sim F14 \\sim
F14A \\sim F15 \\sim F15A \\sim F16 \\sim F17 \\sim F18 \\sim F19 \\sim F20
\\sim F21 \\sim F22 \\sim F22A \\sim F23 \\sim F23A \\sim F24 \\sim F24A:
within 2A with sigma of 0.01 and sigma for terminal atoms of 0.02
Uanis(F1) \\sim Ueq, Uanis(F1A) \\sim Ueq, Uanis(F2) \\sim Ueq, Uanis(F2A)
\\sim Ueq, Uanis(F3) \\sim Ueq, Uanis(F3A) \\sim Ueq, Uanis(F4) \\sim Ueq,
Uanis(F5) \\sim Ueq, Uanis(F6) \\sim Ueq, Uanis(F7) \\sim Ueq, Uanis(F7A) \\sim
Ueq, Uanis(F8) \\sim Ueq, Uanis(F8A) \\sim Ueq, Uanis(F9) \\sim Ueq, Uanis(F9A)
\\sim Ueq, Uanis(F10) \\sim Ueq, Uanis(F10A) \\sim Ueq, Uanis(F11) \\sim Ueq,
Uanis(F11A) \\sim Ueq, Uanis(F12) \\sim Ueq, Uanis(F12A) \\sim Ueq, Uanis(F13)
\\sim Ueq, Uanis(F13A) \\sim Ueq, Uanis(F14) \\sim Ueq, Uanis(F14A) \\sim Ueq,
Uanis(F15) \\sim Ueq, Uanis(F15A) \\sim Ueq, Uanis(F16) \\sim Ueq, Uanis(F17)
\\sim Ueq, Uanis(F18) \\sim Ueq, Uanis(F19) \\sim Ueq, Uanis(F20) \\sim Ueq,
Uanis(F21) \\sim Ueq, Uanis(F22) \\sim Ueq, Uanis(F22A) \\sim Ueq, Uanis(F23)
\\sim Ueq, Uanis(F23A) \\sim Ueq, Uanis(F24) \\sim Ueq, Uanis(F24A) \\sim Ueq:
with sigma of 0.007 and sigma for terminal atoms of 0.014
4. Others
 Sof(F22A)=Sof(F23A)=Sof(F24A)=1-FVAR(1)
 Sof(F22)=Sof(F23)=Sof(F24)=FVAR(1)
 Sof(F13A)=Sof(F14A)=Sof(F15A)=1-FVAR(2)
 Sof(F13)=Sof(F14)=Sof(F15)=FVAR(2)
 Sof(F1A)=Sof(F2A)=Sof(F3A)=1-FVAR(3)
 Sof(F1)=Sof(F2)=Sof(F3)=FVAR(3)
 Sof(F7A)=Sof(F8A)=Sof(F9A)=1-FVAR(4)
 Sof(F7)=Sof(F8)=Sof(F9)=FVAR(4)
 Sof(F10A)=Sof(F11A)=Sof(F12A)=1-FVAR(5)
 Sof(F10)=Sof(F11)=Sof(F12)=FVAR(5)
5.a Secondary CH2 refined with riding coordinates:
 C117(H11S,H11T), C118(H11U,H11V), C119(H11W,H11X), C120(H12A,H12B), C121(H12C,
 H12D), C122(H12E,H12F), C123(H12G,H12H), C124(H12I,H12J), C125(H12K,H12L),
 C126(H12M,H12N), C127(H12O,H12P), C128(H12Q,H12R), C129(H12S,H12T), C130(H13A,
 H13B)
5.b Aromatic/amide H refined with riding coordinates:
 C5(H5), C6(H6), C7(H7), C8(H8), C11(H11), C12(H12), C13(H13), C14(H14),
 C103(H103), C104(H104), C105(H105), C202(H202), C204(H204), C206(H206),
 C210(H210), C212(H212), C214(H214), C218(H218), C220(H220), C222(H222),
 C226(H226), C228(H228), C230(H230)
5.c Idealised Me refined as rotating group:
 C110(H11A,H11B,H11C), C111(H11D,H11E,H11F), C112(H11G,H11H,H11I), C114(H11J,
 H11K,H11L), C115(H11M,H11N,H11O), C116(H11P,H11Q,H11R)
;
_olex2_submission_special_instructions 'No special instructions were received'
_oxdiff_exptl_absorpt_empirical_details
;
Empirical correction (ABSPACK) includes:
- Absorption correction using spherical harmonics
- Frame scaling
;
_oxdiff_exptl_absorpt_empirical_full_max 1.300
_oxdiff_exptl_absorpt_empirical_full_min 0.831

loop_
_space_group_symop_operation_xyz
'x, y, z'
'-x+1/2, y+1/2, -z+1/2'
'-x, -y, -z'
'x-1/2, -y-1/2, z-1/2'

loop_
_atom_site_label
_atom_site_type_symbol
_atom_site_fract_x
_atom_site_fract_y
_atom_site_fract_z
_atom_site_U_iso_or_equiv
_atom_site_adp_type
_atom_site_occupancy
_atom_site_site_symmetry_order
_atom_site_calc_flag
_atom_site_refinement_flags_posn
_atom_site_refinement_flags_adp
_atom_site_refinement_flags_occupancy
_atom_site_disorder_assembly
_atom_site_disorder_group
Rh1 Rh 0.82269(3) 0.01200(3) 0.37911(2) 0.03433(13) Uani 1 1 d . . . . .
P2 P 0.96906(10) -0.08067(10) 0.38436(3) 0.0381(3) Uani 1 1 d . . . . .
P3 P 0.65957(10) 0.04851(11) 0.37632(4) 0.0424(3) Uani 1 1 d . . . . .
O107 O 0.9352(3) -0.1649(3) 0.41308(10) 0.0458(9) Uani 1 1 d . . . . .
O108 O 0.6113(3) -0.0568(3) 0.39006(11) 0.0483(9) Uani 1 1 d . . . . .
N101 N 0.7707(3) -0.1187(3) 0.39966(12) 0.0380(9) Uani 1 1 d . . . . .
C4 C 0.8631(4) 0.0662(5) 0.42783(13) 0.0484(14) Uani 1 1 d . . . . .
C5 C 0.8546(5) 0.0185(5) 0.45829(16) 0.0576(16) Uani 1 1 d . . . . .
H5 H 0.8284 -0.0466 0.4582 0.069 Uiso 1 1 calc R . . . .
C6 C 0.8840(6) 0.0643(6) 0.48975(18) 0.071(2) Uani 1 1 d . . . . .
H6 H 0.8839 0.0288 0.5108 0.085 Uiso 1 1 calc R . . . .
C7 C 0.9130(6) 0.1609(7) 0.4897(2) 0.079(2) Uani 1 1 d . . . . .
H7 H 0.9297 0.1937 0.5109 0.094 Uiso 1 1 calc R . . . .
C8 C 0.9182(5) 0.2117(6) 0.45876(19) 0.0628(17) Uani 1 1 d . . . . .
H8 H 0.9385 0.2787 0.4592 0.075 Uiso 1 1 calc R . . . .
C9 C 0.8944(4) 0.1661(5) 0.42777(16) 0.0498(14) Uani 1 1 d . . . . .
C10 C 0.8965(4) 0.2118(5) 0.39384(17) 0.0506(14) Uani 1 1 d . . . . .
C11 C 0.9267(6) 0.3075(5) 0.3878(2) 0.0687(19) Uani 1 1 d . . . . .
H11 H 0.9496 0.3484 0.4066 0.082 Uiso 1 1 calc R . . . .
C12 C 0.9235(6) 0.3442(5) 0.3542(2) 0.0681(19) Uani 1 1 d . . . . .
H12 H 0.9449 0.4095 0.3502 0.082 Uiso 1 1 calc R . . . .
C13 C 0.8895(6) 0.2853(6) 0.3272(2) 0.074(2) Uani 1 1 d . . . . .
H13 H 0.8868 0.3102 0.3044 0.088 Uiso 1 1 calc R . . . .
C14 C 0.8588(5) 0.1892(4) 0.33312(17) 0.0514(14) Uani 1 1 d . . . . .
H14 H 0.8338 0.1502 0.3141 0.062 Uiso 1 1 calc R . . . .
C15 C 0.8634(4) 0.1497(4) 0.36513(14) 0.0398(11) Uani 1 1 d . . . . .
C102 C 0.8369(4) -0.1827(4) 0.41536(14) 0.0436(12) Uani 1 1 d . . . . .
C103 C 0.8054(5) -0.2612(5) 0.43370(17) 0.0575(16) Uani 1 1 d . . . . .
H103 H 0.8516 -0.3069 0.4444 0.069 Uiso 1 1 calc R . . . .
C104 C 0.7047(6) -0.2715(5) 0.43607(19) 0.0647(19) Uani 1 1 d . . . . .
H104 H 0.6814 -0.3262 0.4483 0.078 Uiso 1 1 calc R . . . .
C105 C 0.6371(5) -0.2064(5) 0.42149(18) 0.0586(17) Uani 1 1 d . . . . .
H105 H 0.5675 -0.2144 0.4233 0.070 Uiso 1 1 calc R . . . .
C106 C 0.6741(4) -0.1278(4) 0.40388(15) 0.0447(12) Uani 1 1 d . . . . .
C109 C 0.9977(4) -0.1659(4) 0.34915(15) 0.0455(13) Uani 1 1 d . . . . .
C110 C 0.9041(5) -0.2284(5) 0.33963(17) 0.0560(15) Uani 1 1 d . . . . .
H11A H 0.8474 -0.1850 0.3332 0.084 Uiso 1 1 calc GR . . . .
H11B H 0.8894 -0.2687 0.3595 0.084 Uiso 1 1 calc GR . . . .
H11C H 0.9159 -0.2715 0.3202 0.084 Uiso 1 1 calc GR . . . .
C111 C 1.0204(6) -0.1056(5) 0.31737(16) 0.0614(17) Uani 1 1 d . . . . .
H11D H 1.0821 -0.0680 0.3225 0.092 Uiso 1 1 calc GR . . . .
H11E H 0.9652 -0.0601 0.3113 0.092 Uiso 1 1 calc GR . . . .
H11F H 1.0285 -0.1502 0.2980 0.092 Uiso 1 1 calc GR . . . .
C112 C 1.0843(5) -0.2338(5) 0.36048(18) 0.0571(16) Uani 1 1 d . . . . .
H11G H 1.0685 -0.2707 0.3810 0.086 Uiso 1 1 calc GR . . . .
H11H H 1.1447 -0.1945 0.3659 0.086 Uiso 1 1 calc GR . . . .
H11I H 1.0954 -0.2799 0.3418 0.086 Uiso 1 1 calc GR . . . .
C113 C 0.5867(4) 0.1425(4) 0.39671(17) 0.0494(13) Uani 1 1 d . . . . .
C114 C 0.6126(6) 0.1381(6) 0.43603(18) 0.069(2) Uani 1 1 d . . . . .
H11J H 0.6845 0.1477 0.4412 0.104 Uiso 1 1 calc GR . . . .
H11K H 0.5933 0.0737 0.4447 0.104 Uiso 1 1 calc GR . . . .
H11L H 0.5763 0.1901 0.4472 0.104 Uiso 1 1 calc GR . . . .
C115 C 0.6185(5) 0.2427(4) 0.38199(19) 0.0566(16) Uani 1 1 d . . . . .
H11M H 0.6032 0.2433 0.3569 0.085 Uiso 1 1 calc GR . . . .
H11N H 0.6903 0.2522 0.3874 0.085 Uiso 1 1 calc GR . . . .
H11O H 0.5820 0.2961 0.3923 0.085 Uiso 1 1 calc GR . . . .
C116 C 0.4773(5) 0.1271(5) 0.3880(2) 0.0603(17) Uani 1 1 d . . . . .
H11P H 0.4570 0.0646 0.3979 0.090 Uiso 1 1 calc GR . . . .
H11Q H 0.4632 0.1252 0.3629 0.090 Uiso 1 1 calc GR . . . .
H11R H 0.4400 0.1813 0.3975 0.090 Uiso 1 1 calc GR . . . .
C117 C 1.0863(4) -0.0384(5) 0.40611(16) 0.0503(14) Uani 1 1 d . . . . .
H11S H 1.0711 0.0058 0.4252 0.060 Uiso 1 1 calc R . . . .
H11T H 1.1224 -0.0962 0.4164 0.060 Uiso 1 1 calc R . . . .
C118 C 1.1566(4) 0.0168(5) 0.3832(2) 0.0568(16) Uani 1 1 d . . . . .
H11U H 1.2197 0.0316 0.3972 0.068 Uiso 1 1 calc R . . . .
H11V H 1.1728 -0.0277 0.3643 0.068 Uiso 1 1 calc R . . . .
C119 C 1.1150(5) 0.1125(5) 0.36750(19) 0.0601(16) Uani 1 1 d . . . . .
H11W H 1.1042 0.1591 0.3864 0.072 Uiso 1 1 calc R . . . .
H11X H 1.0491 0.0987 0.3551 0.072 Uiso 1 1 calc R . . . .
C120 C 1.1817(5) 0.1630(6) 0.3423(2) 0.076(2) Uani 1 1 d . . . . .
H12A H 1.1639 0.2338 0.3408 0.092 Uiso 1 1 calc R . . . .
H12B H 1.2520 0.1585 0.3520 0.092 Uiso 1 1 calc R . . . .
C121 C 1.1739(5) 0.1200(6) 0.3058(2) 0.074(2) Uani 1 1 d . . . . .
H12C H 1.2314 0.1438 0.2938 0.089 Uiso 1 1 calc R . . . .
H12D H 1.1793 0.0474 0.3075 0.089 Uiso 1 1 calc R . . . .
C122 C 1.0799(6) 0.1449(6) 0.2842(2) 0.074(2) Uani 1 1 d . . . . .
H12E H 1.0812 0.2158 0.2782 0.089 Uiso 1 1 calc R . . . .
H12F H 1.0224 0.1341 0.2980 0.089 Uiso 1 1 calc R . . . .
C123 C 1.0644(7) 0.0853(7) 0.2513(2) 0.083(2) Uani 1 1 d . . . . .
H12G H 1.1271 0.0862 0.2397 0.100 Uiso 1 1 calc R . . . .
H12H H 1.0512 0.0161 0.2575 0.100 Uiso 1 1 calc R . . . .
C124 C 0.9815(8) 0.1196(8) 0.2263(2) 0.094(3) Uani 1 1 d . . . . .
H12I H 0.9761 0.0722 0.2069 0.112 Uiso 1 1 calc R . . . .
H12J H 1.0021 0.1835 0.2168 0.112 Uiso 1 1 calc R . . . .
C125 C 0.8760(7) 0.1334(8) 0.2382(2) 0.088(3) Uani 1 1 d . . . . .
H12K H 0.8312 0.1583 0.2187 0.106 Uiso 1 1 calc R . . . .
H12L H 0.8788 0.1839 0.2566 0.106 Uiso 1 1 calc R . . . .
C126 C 0.8311(7) 0.0368(7) 0.25206(18) 0.080(2) Uani 1 1 d . . . . .
H12M H 0.8668 0.0196 0.2745 0.096 Uiso 1 1 calc R . . . .
H12N H 0.8408 -0.0177 0.2358 0.096 Uiso 1 1 calc R . . . .
C127 C 0.7167(7) 0.0487(9) 0.2566(2) 0.091(3) Uani 1 1 d . . . . .
H12O H 0.7061 0.1101 0.2695 0.109 Uiso 1 1 calc R . . . .
H12P H 0.6798 0.0548 0.2336 0.109 Uiso 1 1 calc R . . . .
C128 C 0.6756(7) -0.0366(8) 0.27533(19) 0.084(3) Uani 1 1 d . . . . .
H12Q H 0.7038 -0.0981 0.2665 0.101 Uiso 1 1 calc R . . . .
H12R H 0.6025 -0.0388 0.2696 0.101 Uiso 1 1 calc R . . . .
C129 C 0.6967(4) -0.0351(4) 0.31638(14) 0.0458(13) Uani 1 1 d . . . . .
H12S H 0.6843 -0.1009 0.3261 0.055 Uiso 1 1 calc R . . . .
H12T H 0.7669 -0.0166 0.3230 0.055 Uiso 1 1 calc R . . . .
C130 C 0.6228(5) 0.0442(5) 0.33050(16) 0.0528(14) Uani 1 1 d . . . . .
H13A H 0.5525 0.0231 0.3260 0.063 Uiso 1 1 calc R . . . .
H13B H 0.6313 0.1093 0.3197 0.063 Uiso 1 1 calc R . . . .
F1 F 0.5957(8) 0.3658(9) 0.4909(2) 0.080(3) Uani 0.61(2) 1 d D U P A 1
F1A F 0.7015(16) 0.5058(8) 0.4951(3) 0.090(5) Uani 0.39(2) 1 d D U P A 2
F2 F 0.7455(6) 0.3983(11) 0.48142(19) 0.086(3) Uani 0.61(2) 1 d D U P A 1
F2A F 0.5818(7) 0.4050(14) 0.4966(3) 0.065(4) Uani 0.39(2) 1 d D U P A 2
F3 F 0.6520(10) 0.5098(5) 0.49934(15) 0.071(3) Uani 0.61(2) 1 d D U P A 1
F3A F 0.7190(12) 0.3586(11) 0.4788(3) 0.074(4) Uani 0.39(2) 1 d D U P A 2
F4 F 0.8204(2) 0.5489(3) 0.37363(11) 0.0662(10) Uani 1 1 d . U . . .
F5 F 0.7054(3) 0.6384(4) 0.34891(12) 0.0854(14) Uani 1 1 d . U . . .
F6 F 0.7211(3) 0.4878(4) 0.33386(11) 0.0895(16) Uani 1 1 d . U . . .
F7 F 0.4397(4) 0.8314(5) 0.47296(12) 0.079(2) Uani 0.789(8) 1 d D U P B 1
F7A F 0.2878(12) 0.9162(13) 0.4525(4) 0.080(5) Uani 0.211(8) 1 d D U P B 2
F8 F 0.2862(5) 0.8204(5) 0.47024(14) 0.083(2) Uani 0.789(8) 1 d D U P B 1
F8A F 0.4424(11) 0.9062(14) 0.4579(4) 0.081(5) Uani 0.211(8) 1 d D U P B 2
F9 F 0.3508(6) 0.9455(3) 0.44990(13) 0.090(2) Uani 0.789(8) 1 d D U P B 1
F9A F 0.3564(18) 0.7969(9) 0.4789(2) 0.085(5) Uani 0.211(8) 1 d D U P B 2
F10 F 0.3511(10) 0.9514(4) 0.3264(3) 0.057(3) Uani 0.58(3) 1 d D U P C 1
F10A F 0.4442(13) 0.8289(11) 0.3060(4) 0.077(4) Uani 0.42(3) 1 d D U P C 2
F11 F 0.3189(10) 0.8174(9) 0.29821(17) 0.072(3) Uani 0.58(3) 1 d D U P C 1
F11A F 0.3819(13) 0.9543(4) 0.3296(3) 0.048(3) Uani 0.42(3) 1 d D U P C 2
F12 F 0.4688(5) 0.8540(7) 0.3155(2) 0.051(2) Uani 0.58(3) 1 d D U P C 1
F12A F 0.2863(10) 0.8475(12) 0.3042(3) 0.069(4) Uani 0.42(3) 1 d D U P C 2
F13 F 0.3422(6) 0.2310(7) 0.4780(4) 0.073(3) Uani 0.53(2) 1 d D U P D 1
F13A F 0.1721(6) 0.1854(7) 0.4668(5) 0.084(4) Uani 0.47(2) 1 d D U P D 2
F14 F 0.2531(14) 0.1663(5) 0.4369(2) 0.085(3) Uani 0.53(2) 1 d D U P D 1
F14A F 0.3131(13) 0.2356(7) 0.4886(3) 0.081(4) Uani 0.47(2) 1 d D U P D 2
F15 F 0.1896(8) 0.2067(8) 0.4828(3) 0.076(3) Uani 0.53(2) 1 d D U P D 1
F15A F 0.2979(11) 0.1778(6) 0.4384(2) 0.062(3) Uani 0.47(2) 1 d D U P D 2
F16 F 0.0582(3) 0.6112(3) 0.46913(13) 0.0796(13) Uani 1 1 d . U . . .
F17 F -0.0044(3) 0.5759(4) 0.41895(12) 0.0847(14) Uani 1 1 d . U . . .
F18 F -0.0308(3) 0.4842(3) 0.46061(13) 0.0766(12) Uani 1 1 d . U . . .
F19 F 0.4292(4) 0.2089(3) 0.30298(10) 0.0731(12) Uani 1 1 d . U . . .
F20 F 0.5092(3) 0.3252(4) 0.28205(14) 0.0942(16) Uani 1 1 d . U . . .
F21 F 0.3828(3) 0.2642(3) 0.25358(9) 0.0740(12) Uani 1 1 d . U . . .
F22 F 0.1138(5) 0.5119(7) 0.24900(13) 0.065(2) Uani 0.681(17) 1 d D U P E 1
F22A F 0.0455(8) 0.5285(15) 0.3034(3) 0.070(4) Uani 0.319(17) 1 d D U P E 2
F23 F 0.0377(5) 0.4268(6) 0.2835(3) 0.086(3) Uani 0.681(17) 1 d D U P E 1
F23A F 0.1146(9) 0.5578(13) 0.2580(4) 0.082(5) Uani 0.319(17) 1 d D U P E 2
F24 F 0.0725(6) 0.5757(7) 0.2943(2) 0.084(3) Uani 0.681(17) 1 d D U P E 1
F24A F 0.0593(9) 0.4168(8) 0.2671(5) 0.071(4) Uani 0.319(17) 1 d D U P E 2
C201 C 0.4816(4) 0.5021(3) 0.39957(12) 0.0300(9) Uani 1 1 d . . . . .
C202 C 0.5178(4) 0.4714(3) 0.43266(12) 0.0309(9) Uani 1 1 d . . . . .
H202 H 0.4717 0.4569 0.4492 0.037 Uiso 1 1 calc R . . . .
C203 C 0.6194(3) 0.4616(3) 0.44189(12) 0.0360(11) Uani 1 1 d D . . . .
C204 C 0.6895(4) 0.4819(4) 0.41893(14) 0.0396(11) Uani 1 1 d . . . . .
H204 H 0.7588 0.4729 0.4251 0.048 Uiso 1 1 calc R . . . .
C205 C 0.6552(4) 0.5159(4) 0.38642(14) 0.0398(11) Uani 1 1 d . . . . .
C206 C 0.5540(4) 0.5247(4) 0.37704(12) 0.0353(10) Uani 1 1 d . . . . .
H206 H 0.5330 0.5468 0.3545 0.042 Uiso 1 1 calc R . . . .
C207 C 0.6541(3) 0.4328(3) 0.47807(14) 0.0502(14) Uani 1 1 d D . . . .
C208 C 0.7261(5) 0.5459(6) 0.36091(17) 0.0586(16) Uani 1 1 d . . . . .
C209 C 0.3573(3) 0.6432(3) 0.38656(11) 0.0270(9) Uani 1 1 d . . . . .
C210 C 0.3573(3) 0.6968(3) 0.41743(11) 0.0293(9) Uani 1 1 d . . . . .
H210 H 0.3554 0.6618 0.4385 0.035 Uiso 1 1 calc R . . . .
C211 C 0.3600(3) 0.7984(3) 0.41826(12) 0.0341(10) Uani 1 1 d D . . . .
C212 C 0.3653(3) 0.8526(4) 0.38801(13) 0.0345(10) Uani 1 1 d . . . . .
H212 H 0.3683 0.9225 0.3885 0.041 Uiso 1 1 calc R . . . .
C213 C 0.3662(3) 0.8020(3) 0.35741(12) 0.0336(10) Uani 1 1 d D . . . .
C214 C 0.3616(3) 0.6994(4) 0.35666(11) 0.0303(9) Uani 1 1 d . . . . .
H214 H 0.3615 0.6667 0.3351 0.036 Uiso 1 1 calc R . . . .
C215 C 0.3604(4) 0.8513(3) 0.45225(14) 0.0483(13) Uani 1 1 d D . . . .
C216 C 0.3729(3) 0.8568(3) 0.32470(13) 0.0473(13) Uani 1 1 d D . . . .
C217 C 0.2858(3) 0.4741(3) 0.41279(11) 0.0293(9) Uani 1 1 d . . . . .
C218 C 0.2982(4) 0.3787(4) 0.42552(12) 0.0335(10) Uani 1 1 d . . . . .
H218 H 0.3548 0.3418 0.4200 0.040 Uiso 1 1 calc R . . . .
C219 C 0.2303(4) 0.3354(4) 0.44613(12) 0.0391(11) Uani 1 1 d D . . . .
C220 C 0.1466(4) 0.3861(4) 0.45418(13) 0.0405(11) Uani 1 1 d . . . . .
H220 H 0.1008 0.3573 0.4685 0.049 Uiso 1 1 calc R . . . .
C221 C 0.1308(4) 0.4792(4) 0.44096(13) 0.0376(11) Uani 1 1 d . . . . .
C222 C 0.1999(3) 0.5230(4) 0.42078(12) 0.0317(10) Uani 1 1 d . . . . .
H222 H 0.1877 0.5879 0.4123 0.038 Uiso 1 1 calc R . . . .
C223 C 0.2527(3) 0.2350(4) 0.46031(12) 0.0541(15) Uani 1 1 d D . . . .
C224 C 0.0397(4) 0.5378(5) 0.44777(16) 0.0479(13) Uani 1 1 d . . . . .
C225 C 0.3307(3) 0.4744(3) 0.34914(11) 0.0282(9) Uani 1 1 d . . . . .
C226 C 0.3857(3) 0.4048(4) 0.33289(11) 0.0315(10) Uani 1 1 d . . . . .
H226 H 0.4480 0.3840 0.3438 0.038 Uiso 1 1 calc R . . . .
C227 C 0.3527(4) 0.3643(4) 0.30111(12) 0.0363(10) Uani 1 1 d . . . . .
C228 C 0.2621(4) 0.3930(4) 0.28414(12) 0.0364(11) Uani 1 1 d . . . . .
H228 H 0.2395 0.3659 0.2624 0.044 Uiso 1 1 calc R . . . .
C229 C 0.2058(4) 0.4626(3) 0.30003(11) 0.0338(10) Uani 1 1 d D . . . .
C230 C 0.2389(4) 0.5025(4) 0.33176(12) 0.0318(10) Uani 1 1 d . . . . .
H230 H 0.1988 0.5500 0.3420 0.038 Uiso 1 1 calc R . . . .
C231 C 0.4174(4) 0.2907(4) 0.28505(14) 0.0470(13) Uani 1 1 d . . . . .
C232 C 0.1077(4) 0.4929(3) 0.28225(11) 0.0448(13) Uani 1 1 d D . . . .
B200 B 0.3632(4) 0.5225(4) 0.38717(13) 0.0283(10) Uani 1 1 d . . . . .

loop_
_atom_site_aniso_label
_atom_site_aniso_U_11
_atom_site_aniso_U_22
_atom_site_aniso_U_33
_atom_site_aniso_U_23
_atom_site_aniso_U_13
_atom_site_aniso_U_12
Rh1 0.0291(2) 0.0288(2) 0.0460(2) 0.00004(14) 0.00809(15) 0.00026(13)
P2 0.0342(6) 0.0403(7) 0.0401(7) -0.0020(5) 0.0045(5) 0.0038(5)
P3 0.0335(7) 0.0407(7) 0.0532(8) 0.0001(6) 0.0054(6) 0.0034(5)
O107 0.043(2) 0.049(2) 0.046(2) 0.0063(17) 0.0082(16) 0.0127(17)
O108 0.0321(19) 0.044(2) 0.070(3) 0.0005(19) 0.0109(17) -0.0009(16)
N101 0.038(2) 0.026(2) 0.052(2) -0.0012(18) 0.0191(19) 0.0004(17)
C4 0.042(3) 0.075(4) 0.027(2) -0.010(2) -0.003(2) -0.012(3)
C5 0.063(4) 0.069(4) 0.041(3) -0.005(3) 0.006(3) 0.011(3)
C6 0.091(5) 0.080(5) 0.043(3) -0.008(3) 0.009(3) 0.014(4)
C7 0.077(5) 0.101(6) 0.058(4) -0.032(4) 0.008(4) -0.006(5)
C8 0.054(4) 0.066(4) 0.070(4) -0.017(3) 0.012(3) -0.008(3)
C9 0.037(3) 0.051(3) 0.062(4) -0.017(3) 0.008(2) 0.000(2)
C10 0.038(3) 0.049(3) 0.066(4) -0.009(3) 0.009(3) 0.001(2)
C11 0.064(4) 0.049(4) 0.095(6) -0.018(4) 0.018(4) -0.009(3)
C12 0.079(5) 0.038(3) 0.092(5) -0.001(3) 0.030(4) -0.014(3)
C13 0.082(5) 0.054(4) 0.089(5) 0.009(4) 0.026(4) 0.002(4)
C14 0.053(3) 0.042(3) 0.061(4) 0.007(3) 0.010(3) 0.001(3)
C15 0.034(3) 0.036(3) 0.050(3) -0.003(2) 0.008(2) 0.001(2)
C102 0.051(3) 0.039(3) 0.043(3) 0.002(2) 0.015(2) 0.010(2)
C103 0.072(4) 0.046(3) 0.058(4) 0.009(3) 0.029(3) 0.016(3)
C104 0.078(5) 0.041(3) 0.082(5) 0.007(3) 0.048(4) 0.010(3)
C105 0.057(4) 0.044(3) 0.080(4) 0.001(3) 0.035(3) 0.000(3)
C106 0.044(3) 0.036(3) 0.056(3) -0.005(2) 0.016(2) 0.005(2)
C109 0.045(3) 0.042(3) 0.051(3) -0.005(2) 0.014(2) -0.002(2)
C110 0.052(3) 0.053(4) 0.064(4) -0.020(3) 0.015(3) -0.009(3)
C111 0.075(4) 0.062(4) 0.050(3) -0.008(3) 0.022(3) -0.012(3)
C112 0.049(3) 0.049(3) 0.075(4) -0.008(3) 0.017(3) 0.007(3)
C113 0.040(3) 0.044(3) 0.064(4) -0.006(3) 0.005(3) 0.003(2)
C114 0.068(4) 0.077(5) 0.064(4) -0.019(4) 0.010(3) 0.017(4)
C115 0.046(3) 0.038(3) 0.087(5) -0.006(3) 0.009(3) 0.002(2)
C116 0.048(3) 0.050(4) 0.085(5) -0.014(3) 0.019(3) 0.002(3)
C117 0.042(3) 0.051(3) 0.057(3) -0.009(3) -0.006(3) 0.008(3)
C118 0.034(3) 0.055(4) 0.081(5) -0.012(3) 0.002(3) 0.000(3)
C119 0.039(3) 0.061(4) 0.081(5) -0.008(3) 0.008(3) -0.003(3)
C120 0.049(4) 0.065(5) 0.117(7) -0.004(4) 0.018(4) -0.011(3)
C121 0.057(4) 0.069(5) 0.102(6) 0.012(4) 0.035(4) 0.000(3)
C122 0.068(5) 0.069(5) 0.088(5) 0.009(4) 0.029(4) -0.002(4)
C123 0.103(6) 0.086(6) 0.066(5) 0.005(4) 0.041(5) 0.004(5)
C124 0.119(8) 0.105(7) 0.062(5) 0.022(5) 0.037(5) -0.004(6)
C125 0.104(7) 0.116(7) 0.046(4) 0.017(4) 0.017(4) 0.016(6)
C126 0.092(6) 0.110(7) 0.037(3) 0.001(4) 0.009(3) 0.013(5)
C127 0.078(5) 0.141(9) 0.053(4) 0.001(5) 0.004(4) 0.005(6)
C128 0.073(5) 0.127(8) 0.051(4) -0.019(5) -0.003(4) -0.006(5)
C129 0.054(3) 0.040(3) 0.046(3) -0.018(2) 0.023(3) -0.012(2)
C130 0.045(3) 0.055(4) 0.058(4) -0.001(3) 0.002(3) 0.004(3)
F1 0.091(5) 0.078(6) 0.066(5) 0.038(4) -0.022(4) -0.011(4)
F1A 0.106(9) 0.091(7) 0.065(7) -0.001(6) -0.042(6) -0.022(7)
F2 0.058(4) 0.128(7) 0.067(4) 0.019(5) -0.020(3) 0.032(5)
F2A 0.066(6) 0.097(8) 0.032(5) 0.023(5) -0.004(4) 0.027(6)
F3 0.080(6) 0.092(5) 0.036(3) -0.015(3) -0.015(3) 0.009(4)
F3A 0.080(7) 0.070(7) 0.069(6) 0.031(5) -0.013(5) 0.028(6)
F4 0.0308(17) 0.087(3) 0.080(3) 0.002(2) 0.0037(16) -0.0095(17)
F5 0.048(2) 0.111(4) 0.098(3) 0.051(3) 0.009(2) -0.010(2)
F6 0.058(2) 0.158(5) 0.056(2) -0.019(3) 0.0210(19) -0.024(3)
F7 0.082(4) 0.110(5) 0.041(3) -0.031(3) -0.021(2) 0.023(3)
F7A 0.098(10) 0.079(9) 0.064(8) -0.034(7) 0.012(8) 0.026(8)
F8 0.093(4) 0.093(4) 0.070(3) -0.038(3) 0.043(3) -0.016(3)
F8A 0.093(9) 0.083(9) 0.067(8) -0.040(7) -0.003(8) -0.019(8)
F9 0.182(7) 0.034(2) 0.052(3) -0.011(2) -0.003(4) 0.006(3)
F9A 0.117(10) 0.085(9) 0.051(8) -0.022(7) 0.002(8) 0.006(9)
F10 0.060(6) 0.054(4) 0.058(4) 0.027(3) 0.010(4) 0.018(3)
F10A 0.117(8) 0.059(7) 0.062(6) 0.013(5) 0.050(6) 0.015(6)
F11 0.104(6) 0.069(5) 0.038(4) 0.024(3) -0.018(4) -0.021(5)
F11A 0.046(6) 0.043(5) 0.052(5) 0.016(4) -0.007(4) -0.005(4)
F12 0.068(4) 0.043(4) 0.046(4) 0.002(3) 0.025(3) -0.010(3)
F12A 0.097(7) 0.068(7) 0.039(5) 0.017(5) -0.017(5) -0.008(6)
F13 0.060(5) 0.067(5) 0.092(6) 0.035(5) 0.005(5) 0.005(4)
F13A 0.073(6) 0.049(5) 0.134(9) 0.034(6) 0.029(6) -0.010(4)
F14 0.129(8) 0.041(4) 0.084(5) 0.004(4) 0.004(6) -0.011(5)
F14A 0.120(8) 0.072(6) 0.047(5) 0.016(4) -0.014(5) 0.007(6)
F15 0.086(6) 0.071(5) 0.074(6) 0.036(5) 0.022(5) 0.000(4)
F15A 0.081(7) 0.028(4) 0.080(5) 0.009(4) 0.029(5) 0.002(4)
F16 0.054(2) 0.070(3) 0.115(3) -0.040(2) 0.010(2) 0.0056(19)
F17 0.047(2) 0.125(4) 0.082(3) 0.025(3) 0.0085(19) 0.036(2)
F18 0.051(2) 0.071(3) 0.114(3) -0.002(2) 0.040(2) -0.0065(19)
F19 0.101(3) 0.060(2) 0.060(2) -0.0003(18) 0.015(2) 0.035(2)
F20 0.060(2) 0.100(3) 0.130(4) -0.052(3) 0.044(3) -0.008(2)
F21 0.095(3) 0.084(3) 0.0427(19) -0.0266(19) 0.0006(19) 0.027(2)
F22 0.072(4) 0.082(5) 0.038(3) 0.011(3) -0.012(2) 0.019(3)
F22A 0.043(6) 0.099(9) 0.065(7) -0.001(7) -0.012(5) 0.023(6)
F23 0.044(3) 0.101(5) 0.107(6) 0.051(4) -0.024(4) -0.022(3)
F23A 0.078(7) 0.072(8) 0.091(8) 0.037(7) -0.013(7) 0.010(7)
F24 0.073(4) 0.092(5) 0.080(5) -0.036(4) -0.042(4) 0.041(4)
F24A 0.054(7) 0.074(7) 0.080(8) -0.025(6) -0.036(6) 0.003(5)
C201 0.032(2) 0.030(2) 0.027(2) -0.0026(17) -0.0027(18) -0.0020(18)
C202 0.035(2) 0.028(2) 0.028(2) -0.0022(18) -0.0033(18) 0.0016(18)
C203 0.041(3) 0.028(2) 0.036(2) -0.0029(19) -0.009(2) 0.002(2)
C204 0.032(2) 0.041(3) 0.044(3) -0.002(2) -0.010(2) -0.001(2)
C205 0.032(3) 0.047(3) 0.041(3) 0.001(2) -0.002(2) -0.007(2)
C206 0.032(2) 0.042(3) 0.031(2) 0.004(2) -0.0049(19) -0.004(2)
C207 0.052(3) 0.054(4) 0.042(3) 0.006(3) -0.017(3) 0.000(3)
C208 0.038(3) 0.083(5) 0.054(4) 0.007(3) 0.000(3) -0.011(3)
C209 0.023(2) 0.032(2) 0.025(2) 0.0020(17) -0.0008(16) 0.0008(17)
C210 0.032(2) 0.030(2) 0.025(2) 0.0008(17) -0.0019(17) 0.0013(18)
C211 0.033(2) 0.038(3) 0.030(2) -0.0011(19) -0.0004(18) 0.002(2)
C212 0.029(2) 0.029(2) 0.045(3) 0.002(2) -0.001(2) -0.0013(18)
C213 0.026(2) 0.040(3) 0.034(2) 0.008(2) 0.0010(18) 0.0012(19)
C214 0.027(2) 0.037(3) 0.026(2) 0.0005(18) 0.0014(17) -0.0006(18)
C215 0.061(4) 0.042(3) 0.041(3) -0.007(2) 0.001(3) 0.003(3)
C216 0.055(3) 0.040(3) 0.047(3) 0.010(2) 0.011(3) 0.002(3)
C217 0.031(2) 0.032(2) 0.024(2) -0.0022(17) -0.0029(17) -0.0041(18)
C218 0.036(2) 0.033(2) 0.030(2) -0.0018(19) -0.0020(19) -0.003(2)
C219 0.042(3) 0.036(3) 0.038(3) 0.003(2) -0.003(2) -0.008(2)
C220 0.034(3) 0.047(3) 0.040(3) 0.006(2) 0.000(2) -0.011(2)
C221 0.033(2) 0.042(3) 0.037(3) -0.001(2) 0.001(2) -0.004(2)
C222 0.029(2) 0.036(2) 0.030(2) 0.0008(18) -0.0018(18) -0.0022(19)
C223 0.059(4) 0.039(3) 0.064(4) 0.013(3) 0.008(3) -0.005(3)
C224 0.032(3) 0.059(4) 0.052(3) 0.004(3) 0.005(2) -0.002(2)
C225 0.030(2) 0.029(2) 0.025(2) 0.0008(17) 0.0001(17) -0.0021(18)
C226 0.031(2) 0.036(2) 0.027(2) -0.0001(18) 0.0009(17) -0.0006(19)
C227 0.039(3) 0.037(3) 0.033(2) -0.003(2) 0.005(2) -0.001(2)
C228 0.045(3) 0.038(3) 0.026(2) -0.0043(19) -0.0017(19) -0.006(2)
C229 0.036(2) 0.034(2) 0.030(2) 0.0002(19) -0.0062(19) -0.005(2)
C230 0.032(2) 0.037(3) 0.026(2) -0.0029(18) 0.0002(18) 0.0001(19)
C231 0.051(3) 0.050(3) 0.041(3) -0.013(2) 0.008(2) 0.002(3)
C232 0.046(3) 0.051(3) 0.035(3) -0.004(2) -0.010(2) -0.002(2)
B200 0.029(2) 0.032(3) 0.023(2) -0.0007(19) -0.0009(19) -0.002(2)

loop_
_atom_type_symbol
_atom_type_description
_atom_type_scat_dispersion_real
_atom_type_scat_dispersion_imag
_atom_type_scat_source
C C 0.0181 0.0091 'International Tables Vol C Tables 4.2.6.8 and 6.1.1.4'
H H 0.0000 0.0000 'International Tables Vol C Tables 4.2.6.8 and 6.1.1.4'
B B 0.0090 0.0039 'International Tables Vol C Tables 4.2.6.8 and 6.1.1.4'
F F 0.0727 0.0534 'International Tables Vol C Tables 4.2.6.8 and 6.1.1.4'
N N 0.0311 0.0180 'International Tables Vol C Tables 4.2.6.8 and 6.1.1.4'
O O 0.0492 0.0322 'International Tables Vol C Tables 4.2.6.8 and 6.1.1.4'
P P 0.2955 0.4335 'International Tables Vol C Tables 4.2.6.8 and 6.1.1.4'
Rh Rh 0.0927 3.6045 'International Tables Vol C Tables 4.2.6.8 and 6.1.1.4'

loop_
_exptl_crystal_face_index_h
_exptl_crystal_face_index_k
_exptl_crystal_face_index_l
_exptl_crystal_face_perp_dist
-2 -8 4 0.1043
-1 1 -24 0.0448
3 8 -1 0.1218
2 0 24 0.0504
-4 -6 15 0.0803
4 -4 18 0.0941
8 1 5 0.0886
6 5 -11 0.0699
-6 2 -15 0.0527
5 -7 3 0.1161
-3 -4 22 0.0782
-7 4 13 0.1050
-4 7 -7 0.1102
3 4 -22 0.0677
7 -5 -9 0.1078

loop_
_geom_angle_atom_site_label_1
_geom_angle_atom_site_label_2
_geom_angle_atom_site_label_3
_geom_angle
_geom_angle_site_symmetry_1
_geom_angle_site_symmetry_3
_geom_angle_publ_flag
P3 Rh1 P2 159.89(5) . . ?
N101 Rh1 P2 79.38(12) . . ?
N101 Rh1 P3 81.29(12) . . ?
C4 Rh1 P2 87.50(18) . . ?
C4 Rh1 P3 98.44(17) . . ?
C4 Rh1 N101 91.2(2) . . ?
C15 Rh1 P2 105.96(15) . . ?
C15 Rh1 P3 93.91(15) . . ?
C15 Rh1 N101 171.16(18) . . ?
C15 Rh1 C4 82.1(2) . . ?
O107 P2 Rh1 98.66(13) . . ?
O107 P2 C109 98.8(2) . . ?
O107 P2 C117 100.2(3) . . ?
C109 P2 Rh1 119.8(2) . . ?
C117 P2 Rh1 124.3(2) . . ?
C117 P2 C109 108.3(3) . . ?
O108 P3 Rh1 101.50(14) . . ?
O108 P3 C113 102.7(2) . . ?
O108 P3 C130 101.9(3) . . ?
C113 P3 Rh1 133.7(2) . . ?
C130 P3 Rh1 103.0(2) . . ?
C130 P3 C113 109.8(3) . . ?
C102 O107 P2 118.9(3) . . ?
C106 O108 P3 119.1(3) . . ?
C102 N101 Rh1 119.3(4) . . ?
C106 N101 Rh1 119.3(4) . . ?
C106 N101 C102 119.8(5) . . ?
C5 C4 Rh1 126.5(5) . . ?
C5 C4 C9 120.1(5) . . ?
C9 C4 Rh1 113.2(4) . . ?
C4 C5 C6 120.8(7) . . ?
C7 C6 C5 118.9(7) . . ?
C6 C7 C8 120.7(7) . . ?
C9 C8 C7 120.8(7) . . ?
C4 C9 C10 115.8(5) . . ?
C8 C9 C4 118.5(6) . . ?
C8 C9 C10 125.7(6) . . ?
C11 C10 C9 125.4(6) . . ?
C11 C10 C15 119.4(6) . . ?
C15 C10 C9 115.1(5) . . ?
C10 C11 C12 120.5(7) . . ?
C13 C12 C11 119.6(6) . . ?
C12 C13 C14 120.2(7) . . ?
C15 C14 C13 122.1(7) . . ?
C10 C15 Rh1 113.7(4) . . ?
C14 C15 Rh1 128.2(4) . . ?
C14 C15 C10 118.0(5) . . ?
O107 C102 C103 121.3(5) . . ?
N101 C102 O107 117.6(5) . . ?
N101 C102 C103 121.0(5) . . ?
C102 C103 C104 117.7(6) . . ?
C105 C104 C103 122.4(6) . . ?
C104 C105 C106 116.9(6) . . ?
O108 C106 C105 120.3(5) . . ?
N101 C106 O108 117.7(5) . . ?
N101 C106 C105 122.0(5) . . ?
C110 C109 P2 107.7(4) . . ?
C111 C109 P2 109.3(4) . . ?
C111 C109 C110 108.3(5) . . ?
C112 C109 P2 111.3(4) . . ?
C112 C109 C110 109.0(5) . . ?
C112 C109 C111 111.0(5) . . ?
C114 C113 P3 108.6(4) . . ?
C114 C113 C115 110.8(6) . . ?
C115 C113 P3 106.1(4) . . ?
C116 C113 P3 110.8(4) . . ?
C116 C113 C114 110.8(6) . . ?
C116 C113 C115 109.6(5) . . ?
C118 C117 P2 115.6(4) . . ?
C119 C118 C117 115.0(5) . . ?
C118 C119 C120 114.9(6) . . ?
C121 C120 C119 115.0(6) . . ?
C122 C121 C120 115.1(7) . . ?
C121 C122 C123 113.8(7) . . ?
C124 C123 C122 115.4(8) . . ?
C123 C124 C125 119.7(6) . . ?
C124 C125 C126 113.3(8) . . ?
C125 C126 C127 111.4(8) . . ?
C128 C127 C126 112.4(8) . . ?
C127 C128 C129 115.8(7) . . ?
C130 C129 C128 106.8(6) . . ?
C129 C130 P3 103.6(4) . . ?
C202 C201 B200 124.9(4) . . ?
C206 C201 C202 115.8(4) . . ?
C206 C201 B200 119.1(4) . . ?
C203 C202 C201 121.6(5) . . ?
C202 C203 C207 119.4(4) . . ?
C204 C203 C202 121.6(5) . . ?
C204 C203 C207 119.0(4) . . ?
C203 C204 C205 117.6(5) . . ?
C204 C205 C208 121.1(5) . . ?
C206 C205 C204 120.8(5) . . ?
C206 C205 C208 118.1(5) . . ?
C205 C206 C201 122.5(5) . . ?
F1 C207 F3 105.0(5) . . ?
F1 C207 C203 112.6(5) . . ?
F1A C207 F3A 105.6(6) . . ?
F1A C207 C203 111.9(5) . . ?
F2 C207 F1 107.3(5) . . ?
F2 C207 F3 106.6(5) . . ?
F2 C207 C203 113.7(5) . . ?
F2A C207 F1A 106.7(6) . . ?
F2A C207 F3A 106.5(6) . . ?
F2A C207 C203 113.9(5) . . ?
F3 C207 C203 111.0(4) . . ?
F3A C207 C203 111.7(5) . . ?
F4 C208 F5 105.2(5) . . ?
F4 C208 C205 113.9(5) . . ?
F5 C208 C205 110.9(6) . . ?
F6 C208 F4 107.6(6) . . ?
F6 C208 F5 106.5(6) . . ?
F6 C208 C205 112.3(6) . . ?
C210 C209 B200 120.5(4) . . ?
C214 C209 C210 115.7(4) . . ?
C214 C209 B200 123.5(4) . . ?
C211 C210 C209 122.4(4) . . ?
C210 C211 C212 120.7(4) . . ?
C210 C211 C215 119.7(4) . . ?
C212 C211 C215 119.6(4) . . ?
C213 C212 C211 118.2(4) . . ?
C212 C213 C214 120.9(4) . . ?
C212 C213 C216 119.9(4) . . ?
C214 C213 C216 119.2(4) . . ?
C213 C214 C209 122.2(4) . . ?
F7 C215 F8 102.5(5) . . ?
F7 C215 C211 112.6(4) . . ?
F7A C215 F8A 103.2(6) . . ?
F7A C215 C211 112.3(6) . . ?
F8 C215 C211 111.4(4) . . ?
F8A C215 C211 110.7(6) . . ?
F9 C215 F7 108.7(5) . . ?
F9 C215 F8 106.0(5) . . ?
F9 C215 C211 114.7(4) . . ?
F9A C215 F7A 107.4(7) . . ?
F9A C215 F8A 106.2(7) . . ?
F9A C215 C211 116.1(6) . . ?
F10 C216 F11 108.9(5) . . ?
F10 C216 F12 105.0(5) . . ?
F10 C216 C213 114.5(5) . . ?
F10A C216 F11A 107.7(6) . . ?
F10A C216 F12A 106.2(6) . . ?
F10A C216 C213 115.7(5) . . ?
F11 C216 F12 104.6(5) . . ?
F11 C216 C213 113.4(5) . . ?
F11A C216 F12A 103.7(5) . . ?
F11A C216 C213 112.5(5) . . ?
F12 C216 C213 109.8(4) . . ?
F12A C216 C213 110.2(5) . . ?
C218 C217 B200 121.7(4) . . ?
C222 C217 C218 116.2(4) . . ?
C222 C217 B200 121.8(4) . . ?
C217 C218 C219 122.1(5) . . ?
C218 C219 C223 118.4(4) . . ?
C220 C219 C218 120.5(5) . . ?
C220 C219 C223 121.0(4) . . ?
C221 C220 C219 118.5(5) . . ?
C220 C221 C222 120.9(5) . . ?
C220 C221 C224 121.5(5) . . ?
C222 C221 C224 117.6(5) . . ?
C217 C222 C221 121.7(5) . . ?
F13 C223 C219 111.9(5) . . ?
F13A C223 F15A 104.5(6) . . ?
F13A C223 C219 113.1(5) . . ?
F14 C223 F13 106.0(6) . . ?
F14 C223 F15 107.2(5) . . ?
F14 C223 C219 114.0(5) . . ?
F14A C223 F13A 107.7(6) . . ?
F14A C223 F15A 104.9(6) . . ?
F14A C223 C219 113.3(5) . . ?
F15 C223 F13 104.3(5) . . ?
F15 C223 C219 112.9(5) . . ?
F15A C223 C219 112.5(5) . . ?
F16 C224 F17 106.8(6) . . ?
F16 C224 F18 106.4(5) . . ?
F16 C224 C221 113.6(5) . . ?
F17 C224 C221 111.7(5) . . ?
F18 C224 F17 104.5(5) . . ?
F18 C224 C221 113.3(5) . . ?
C226 C225 C230 116.4(4) . . ?
C226 C225 B200 124.8(4) . . ?
C230 C225 B200 118.8(4) . . ?
C225 C226 C227 122.2(4) . . ?
C226 C227 C228 120.8(5) . . ?
C226 C227 C231 118.8(5) . . ?
C228 C227 C231 120.3(5) . . ?
C229 C228 C227 117.8(4) . . ?
C228 C229 C230 121.1(4) . . ?
C228 C229 C232 118.3(4) . . ?
C230 C229 C232 120.6(4) . . ?
C229 C230 C225 121.6(4) . . ?
F19 C231 F20 105.8(5) . . ?
F19 C231 F21 106.2(5) . . ?
F19 C231 C227 113.0(5) . . ?
F20 C231 C227 112.1(5) . . ?
F21 C231 F20 105.7(5) . . ?
F21 C231 C227 113.4(5) . . ?
F22 C232 C229 112.4(4) . . ?
F22A C232 F24A 104.4(6) . . ?
F22A C232 C229 113.2(5) . . ?
F23 C232 F22 105.9(5) . . ?
F23 C232 F24 106.8(5) . . ?
F23 C232 C229 113.9(4) . . ?
F23A C232 F22A 107.1(6) . . ?
F23A C232 F24A 105.4(6) . . ?
F23A C232 C229 114.2(6) . . ?
F24 C232 F22 103.6(5) . . ?
F24 C232 C229 113.5(4) . . ?
F24A C232 C229 111.8(5) . . ?
C209 B200 C201 102.6(4) . . ?
C209 B200 C225 112.0(4) . . ?
C217 B200 C201 113.7(4) . . ?
C217 B200 C209 112.1(4) . . ?
C217 B200 C225 104.8(4) . . ?
C225 B200 C201 112.0(4) . . ?

loop_
_geom_bond_atom_site_label_1
_geom_bond_atom_site_label_2
_geom_bond_distance
_geom_bond_site_symmetry_2
_geom_bond_publ_flag
Rh1 P2 2.3303(13) . ?
Rh1 P3 2.2425(14) . ?
Rh1 N101 2.091(4) . ?
Rh1 C4 2.065(5) . ?
Rh1 C15 2.034(5) . ?
P2 O107 1.688(4) . ?
P2 C109 1.859(6) . ?
P2 C117 1.819(6) . ?
P3 O108 1.675(4) . ?
P3 C113 1.830(6) . ?
P3 C130 1.813(6) . ?
O107 C102 1.355(7) . ?
O108 C106 1.362(7) . ?
N101 C102 1.353(7) . ?
N101 C106 1.329(7) . ?
C4 C5 1.365(9) . ?
C4 C9 1.420(9) . ?
C5 C6 1.401(9) . ?
C6 C7 1.368(12) . ?
C7 C8 1.396(11) . ?
C8 C9 1.370(9) . ?
C9 C10 1.463(9) . ?
C10 C11 1.387(9) . ?
C10 C15 1.441(8) . ?
C11 C12 1.395(11) . ?
C12 C13 1.369(11) . ?
C13 C14 1.393(9) . ?
C14 C15 1.354(8) . ?
C102 C103 1.369(8) . ?
C103 C104 1.372(10) . ?
C104 C105 1.358(10) . ?
C105 C106 1.383(8) . ?
C109 C110 1.538(8) . ?
C109 C111 1.536(8) . ?
C109 C112 1.521(8) . ?
C113 C114 1.543(9) . ?
C113 C115 1.550(9) . ?
C113 C116 1.496(8) . ?
C117 C118 1.546(9) . ?
C118 C119 1.522(10) . ?
C119 C120 1.544(10) . ?
C120 C121 1.533(12) . ?
C121 C122 1.497(11) . ?
C122 C123 1.515(12) . ?
C123 C124 1.493(13) . ?
C124 C125 1.541(12) . ?
C125 C126 1.558(13) . ?
C126 C127 1.572(12) . ?
C127 C128 1.499(14) . ?
C128 C129 1.600(9) . ?
C129 C130 1.593(8) . ?
F1 C207 1.327(6) . ?
F1A C207 1.325(6) . ?
F2 C207 1.311(6) . ?
F2A C207 1.315(7) . ?
F3 C207 1.335(6) . ?
F3A C207 1.331(6) . ?
F4 C208 1.322(7) . ?
F5 C208 1.361(9) . ?
F6 C208 1.313(8) . ?
F7 C215 1.311(5) . ?
F7A C215 1.315(7) . ?
F8 C215 1.334(6) . ?
F8A C215 1.334(7) . ?
F9 C215 1.286(5) . ?
F9A C215 1.278(7) . ?
F10 C216 1.320(6) . ?
F10A C216 1.309(6) . ?
F11 C216 1.324(6) . ?
F11A C216 1.342(6) . ?
F12 C216 1.368(6) . ?
F12A C216 1.361(6) . ?
F13 C223 1.335(6) . ?
F13A C223 1.318(6) . ?
F14 C223 1.305(6) . ?
F14A C223 1.312(6) . ?
F15 C223 1.327(6) . ?
F15A C223 1.337(6) . ?
F16 C224 1.307(7) . ?
F17 C224 1.329(7) . ?
F18 C224 1.326(7) . ?
F19 C231 1.315(7) . ?
F20 C231 1.334(7) . ?
F21 C231 1.324(6) . ?
F22 C232 1.330(6) . ?
F22A C232 1.316(7) . ?
F23 C232 1.305(6) . ?
F23A C232 1.300(6) . ?
F24 C232 1.322(6) . ?
F24A C232 1.331(7) . ?
C201 C202 1.402(6) . ?
C201 C206 1.399(7) . ?
C201 B200 1.647(7) . ?
C202 C203 1.390(7) . ?
C203 C204 1.381(7) . ?
C203 C207 1.499(7) . ?
C204 C205 1.390(7) . ?
C205 C206 1.384(7) . ?
C205 C208 1.491(8) . ?
C209 C210 1.406(6) . ?
C209 C214 1.398(6) . ?
C209 B200 1.640(7) . ?
C210 C211 1.379(7) . ?
C211 C212 1.397(7) . ?
C211 C215 1.506(7) . ?
C212 C213 1.376(7) . ?
C213 C214 1.394(7) . ?
C213 C216 1.485(7) . ?
C217 C218 1.392(7) . ?
C217 C222 1.390(7) . ?
C217 B200 1.639(7) . ?
C218 C219 1.395(7) . ?
C219 C220 1.378(7) . ?
C219 C223 1.492(8) . ?
C220 C221 1.374(8) . ?
C221 C222 1.399(7) . ?
C221 C224 1.503(8) . ?
C225 C226 1.385(7) . ?
C225 C230 1.410(6) . ?
C225 B200 1.644(6) . ?
C226 C227 1.392(7) . ?
C227 C228 1.392(7) . ?
C227 C231 1.496(7) . ?
C228 C229 1.388(7) . ?
C229 C230 1.388(6) . ?
C229 C232 1.495(7) . ?

loop_
_exptl_oxdiff_crystal_face_indexfrac_h
_exptl_oxdiff_crystal_face_indexfrac_k
_exptl_oxdiff_crystal_face_indexfrac_l
_exptl_oxdiff_crystal_face_x
_exptl_oxdiff_crystal_face_y
_exptl_oxdiff_crystal_face_z
-2.3118 -8.4076 4.0379 0.6598 -0.0917 0.7458
-1.3367 1.0329 -24.3952 0.5844 -0.0946 -0.8059
2.5152 8.4339 -1.1578 -0.7424 0.1048 -0.6617
1.6856 0.1209 24.3074 -0.6879 0.1092 0.7175
-4.3654 -5.7678 15.3390 0.2057 -0.4118 0.8877
4.3403 -3.7907 17.9234 -0.2726 0.5080 0.8171
8.2912 1.0920 5.2161 -0.4612 0.8842 0.0739
6.3159 5.1144 -10.9416 -0.3207 0.6293 -0.7079
-6.1195 2.4208 -15.0882 0.3635 -0.6860 -0.6303
5.1633 -6.9671 2.7123 0.3623 0.7147 0.5983
-3.0122 -3.8981 21.5852 -0.1500 -0.3203 0.9354
-6.9276 3.7617 12.6138 -0.4431 -0.8911 0.0983
-4.2434 7.2233 -6.5861 -0.3093 -0.6055 -0.7333
3.1864 3.7242 -21.6719 0.1618 0.3437 -0.9251
6.8186 -4.8563 -9.0586 0.4450 0.8911 0.0893
